data_7151485
loop_
_publ_author_name
'Moody, Christopher J.'
'Slawin, Alexandra M. Z.'
'Willows, David'

_publ_section_title
;
 Dirhodium(ii) tetraacetate catalysed reactions of diazo thioamides:
 isolation and cycloaddition of anhydro-4-hydroxy-1,3-thiazolium
 hydroxides (thioisom&#xFFFD;nchnones), an approach to analogues of
 dehydrogliotoxin
;
_journal_issue 15
_journal_name_full 'Organic &amp;  Biomolecular Chemistry'
_journal_page_first 2716
_journal_paper_doi 10.1039/b305698h
_journal_volume 1
_journal_year 2003
_chemical_formula_moiety 'C19 H17 N O6 S'
_chemical_formula_sum 'C19 H17 N O6 S'
_chemical_formula_weight 387.40
_chemical_name_systematic
;
?
;
_space_group_IT_number 14
_symmetry_cell_setting monoclinic
_symmetry_space_group_name_Hall '-P 2yn'
_symmetry_space_group_name_H-M 'P 1 21/n 1'
_atom_sites_solution_hydrogens geom
_atom_sites_solution_primary direct
_atom_sites_solution_secondary difmap
_audit_creation_method SHELXL-97
_cell_angle_alpha 90.00
_cell_angle_beta 96.467(2)
_cell_angle_gamma 90.00
_cell_formula_units_Z 4
_cell_length_a 7.8459(7)
_cell_length_b 9.6884(9)
_cell_length_c 24.179(2)
_cell_measurement_reflns_used 59
_cell_measurement_temperature 293(2)
_cell_measurement_theta_max 168
_cell_measurement_theta_min 12
_cell_volume 1826.3(3)
_computing_cell_refinement 'Bruker SMART'
_computing_data_collection 'Bruker SMART'
_computing_data_reduction 'Bruker SHELXTL'
_computing_molecular_graphics 'Bruker SHELXTL'
_computing_publication_material 'Bruker SHELXTL'
_computing_structure_refinement 'SHELXL-97 (Sheldrick, 1997)'
_computing_structure_solution 'SHELXS-97 (Sheldrick, 1990)'
_diffrn_ambient_temperature 293(2)
_diffrn_detector_area_resol_mean 0.9
_diffrn_measured_fraction_theta_full 0.992
_diffrn_measured_fraction_theta_max 0.992
_diffrn_measurement_device_type 'CCD area detector'
_diffrn_measurement_method 'phi and omega scans'
_diffrn_radiation_monochromator graphite
_diffrn_radiation_source 'fine-focus sealed tube'
_diffrn_radiation_type MoK\a
_diffrn_radiation_wavelength 0.71073
_diffrn_reflns_av_R_equivalents 0.0486
_diffrn_reflns_av_sigmaI/netI 0.0557
_diffrn_reflns_limit_h_max 8
_diffrn_reflns_limit_h_min -7
_diffrn_reflns_limit_k_max 10
_diffrn_reflns_limit_k_min -10
_diffrn_reflns_limit_l_max 26
_diffrn_reflns_limit_l_min -26
_diffrn_reflns_number 7637
_diffrn_reflns_theta_full 23.21
_diffrn_reflns_theta_max 23.21
_diffrn_reflns_theta_min 1.70
_exptl_absorpt_coefficient_mu 0.214
_exptl_absorpt_correction_T_max 1.00000
_exptl_absorpt_correction_T_min 0.735934
_exptl_absorpt_correction_type multi-scan
_exptl_crystal_colour colourless
_exptl_crystal_density_diffrn 1.409
_exptl_crystal_density_method 'not measured'
_exptl_crystal_description prism
_exptl_crystal_F_000 808
_exptl_crystal_size_max .15
_exptl_crystal_size_mid .1
_exptl_crystal_size_min .1
_refine_diff_density_max 0.224
_refine_diff_density_min -0.201
_refine_diff_density_rms 0.039
_refine_ls_extinction_coef 0.0020(10)
_refine_ls_extinction_expression Fc^*^=kFc[1+0.001xFc^2^\l^3^/sin(2\q)]^-1/4^
_refine_ls_extinction_method SHELXL
_refine_ls_goodness_of_fit_ref 0.925
_refine_ls_hydrogen_treatment mixed
_refine_ls_matrix_type full
_refine_ls_number_parameters 245
_refine_ls_number_reflns 2589
_refine_ls_number_restraints 0
_refine_ls_restrained_S_all 0.925
_refine_ls_R_factor_all 0.0926
_refine_ls_R_factor_gt 0.0456
_refine_ls_shift/su_max 0.029
_refine_ls_shift/su_mean 0.005
_refine_ls_structure_factor_coef Fsqd
_refine_ls_weighting_details 'calc w=1/[\s^2^(Fo^2^)+(0.0737P)^2^+0.0000P] where P=(Fo^2^+2Fc^2^)/3'
_refine_ls_weighting_scheme calc
_refine_ls_wR_factor_gt 0.1062
_refine_ls_wR_factor_ref 0.1253
_reflns_number_gt 1548
_reflns_number_total 2589
_reflns_threshold_expression >2sigma(I)
_cod_data_source_file b305698h.txt
_cod_data_source_block 11
_cod_depositor_comments
;
The following automatic conversions were performed:
'_symmetry_cell_setting' value 'Monoclinic' changed to 'monoclinic'
according to '/home/saulius/struct/CIF-dictionaries/cif_core.dic'
dictionary named 'cif_core.dic' version 2.4.1 from
2010-06-29.

'_exptl_absorpt_correction_type' value 'multiscan' changed to
'multi-scan' according to
'/home/saulius/struct/CIF-dictionaries/cif_core.dic' dictionary named
'cif_core.dic' version 2.4.1 from 2010-06-29.

Automatic conversion script
Id: cif_fix_enum 1527 2010-12-29 10:47:43Z saulius 
;
_cod_original_sg_symbol_H-M P2(1)/n
_cod_database_code 7151485

loop_
_symmetry_equiv_pos_as_xyz
'x, y, z'
'-x+1/2, y+1/2, -z+1/2'
'-x, -y, -z'
'x-1/2, -y-1/2, z-1/2'

loop_
_atom_site_label
_atom_site_type_symbol
_atom_site_fract_x
_atom_site_fract_y
_atom_site_fract_z
_atom_site_U_iso_or_equiv
_atom_site_adp_type
_atom_site_occupancy
_atom_site_symmetry_multiplicity
_atom_site_calc_flag
_atom_site_refinement_flags
_atom_site_disorder_assembly
_atom_site_disorder_group
N1 N 0.7895(3) 0.2024(3) 0.86070(10) 0.0445(7) Uani 1 1 d . . .
C2 C 0.7655(4) 0.3386(3) 0.88731(12) 0.0486(8) Uani 1 1 d . . .
S2 S 0.98700(10) 0.41213(9) 0.89256(3) 0.0545(3) Uani 1 1 d . . .
C3 C 0.6921(5) 0.3044(5) 0.94268(14) 0.0670(11) Uani 1 1 d . . .
C4 C 0.7436(5) 0.1549(5) 0.95037(15) 0.0681(11) Uani 1 1 d . . .
C5 C 0.7414(6) 0.0696(7) 0.99698(19) 0.1087(19) Uani 1 1 d . . .
H5A H 0.7102 0.1053 1.0301 0.130 Uiso 1 1 calc R . .
C6 C 0.7852(7) -0.0659(8) 0.9936(3) 0.128(3) Uani 1 1 d . . .
H6A H 0.7848 -0.1221 1.0248 0.154 Uiso 1 1 calc R . .
C7 C 0.8302(6) -0.1211(5) 0.9447(3) 0.1083(18) Uani 1 1 d . . .
H7A H 0.8592 -0.2140 0.9434 0.130 Uiso 1 1 calc R . .
C8 C 0.8328(5) -0.0395(4) 0.89713(17) 0.0764(12) Uani 1 1 d . . .
H8A H 0.8621 -0.0758 0.8639 0.092 Uiso 1 1 calc R . .
C9 C 0.7899(4) 0.0972(4) 0.90200(14) 0.0572(9) Uani 1 1 d . . .
C10 C 0.9069(4) 0.2115(4) 0.82277(13) 0.0461(8) Uani 1 1 d . . .
O10 O 0.9649(3) 0.1165(3) 0.79803(10) 0.0668(7) Uani 1 1 d . . .
C11 C 0.9548(4) 0.3642(3) 0.81829(12) 0.0482(9) Uani 1 1 d . . .
C12 C 0.7894(4) 0.4430(3) 0.79617(13) 0.0520(9) Uani 1 1 d . . .
H12A H 0.7378 0.4055 0.7605 0.062 Uiso 1 1 calc R . .
C13 C 0.8241(6) 0.5962(4) 0.79219(19) 0.0730(11) Uani 1 1 d . . .
O13 O 0.9157(4) 0.6571(3) 0.76509(14) 0.1027(11) Uani 1 1 d . . .
O14 O 0.7279(4) 0.6663(3) 0.82728(14) 0.0913(9) Uani 1 1 d . . .
C15 C 0.6394(6) 0.5770(5) 0.8587(2) 0.0794(12) Uani 1 1 d . . .
O15 O 0.5569(4) 0.6202(3) 0.89322(16) 0.1197(13) Uani 1 1 d . . .
C16 C 0.6683(4) 0.4289(3) 0.84148(14) 0.0527(9) Uani 1 1 d . . .
H16A H 0.5600 0.3854 0.8266 0.063 Uiso 1 1 calc R . .
C17 C 0.4933(5) 0.3144(5) 0.93567(18) 0.0977(15) Uani 1 1 d . . .
H17A H 0.4595 0.4092 0.9307 0.147 Uiso 1 1 calc R . .
H17B H 0.4498 0.2781 0.9683 0.147 Uiso 1 1 calc R . .
H17C H 0.4477 0.2620 0.9037 0.147 Uiso 1 1 calc R . .
C18 C 0.7652(6) 0.3995(5) 0.99134(15) 0.0952(15) Uani 1 1 d . . .
H18A H 0.7266 0.4924 0.9839 0.143 Uiso 1 1 calc R . .
H18B H 0.8882 0.3970 0.9948 0.143 Uiso 1 1 calc R . .
H18C H 0.7260 0.3680 1.0253 0.143 Uiso 1 1 calc R . .
C19 C 1.1121(5) 0.3887(4) 0.78846(16) 0.0672(11) Uani 1 1 d . . .
O19 O 1.2481(3) 0.4218(4) 0.81160(12) 0.1048(11) Uani 1 1 d . . .
O20 O 1.0746(3) 0.3677(3) 0.73477(11) 0.0905(9) Uani 1 1 d . . .
C20 C 1.2180(7) 0.3831(7) 0.6990(2) 0.143(2) Uani 1 1 d . . .
H20A H 1.3125 0.4329 0.7192 0.172 Uiso 1 1 calc R . .
H20B H 1.2592 0.2927 0.6895 0.172 Uiso 1 1 calc R . .
C21 C 1.1631(8) 0.4504(9) 0.6533(2) 0.179(3) Uani 1 1 d . . .
H21A H 1.2546 0.4589 0.6304 0.268 Uiso 1 1 calc R . .
H21B H 1.1251 0.5407 0.6628 0.268 Uiso 1 1 calc R . .
H21C H 1.0694 0.4010 0.6335 0.268 Uiso 1 1 calc R . .

loop_
_atom_site_aniso_label
_atom_site_aniso_U_11
_atom_site_aniso_U_22
_atom_site_aniso_U_33
_atom_site_aniso_U_23
_atom_site_aniso_U_13
_atom_site_aniso_U_12
N1 0.0453(16) 0.0434(17) 0.0445(15) -0.0017(14) 0.0031(13) -0.0042(12)
C2 0.0448(19) 0.054(2) 0.0473(19) -0.0122(17) 0.0051(16) -0.0047(16)
S2 0.0450(5) 0.0669(7) 0.0491(5) -0.0038(5) -0.0050(4) -0.0104(4)
C3 0.058(2) 0.096(3) 0.049(2) -0.014(2) 0.0142(18) -0.017(2)
C4 0.061(2) 0.090(3) 0.052(2) 0.009(2) 0.0020(19) -0.031(2)
C5 0.105(4) 0.156(5) 0.064(3) 0.023(4) 0.005(3) -0.069(4)
C6 0.129(5) 0.148(6) 0.097(4) 0.062(5) -0.030(4) -0.083(5)
C7 0.114(4) 0.082(4) 0.116(4) 0.038(4) -0.042(3) -0.044(3)
C8 0.083(3) 0.056(3) 0.083(3) 0.016(2) -0.019(2) -0.020(2)
C9 0.057(2) 0.059(3) 0.053(2) 0.012(2) -0.0080(17) -0.0182(19)
C10 0.0343(18) 0.059(3) 0.0428(19) 0.0022(18) -0.0034(16) 0.0070(16)
O10 0.0639(16) 0.0662(18) 0.0709(15) -0.0066(14) 0.0104(13) 0.0164(13)
C11 0.0426(19) 0.055(2) 0.0454(18) 0.0031(16) -0.0006(15) -0.0038(16)
C12 0.048(2) 0.051(2) 0.053(2) 0.0006(17) -0.0131(16) -0.0027(16)
C13 0.066(3) 0.061(3) 0.085(3) 0.012(3) -0.024(2) -0.004(2)
O13 0.098(2) 0.081(2) 0.122(3) 0.0400(19) -0.017(2) -0.0307(18)
O14 0.102(2) 0.0460(17) 0.118(2) -0.0059(18) -0.022(2) 0.0043(17)
C15 0.066(3) 0.069(3) 0.098(3) -0.025(3) -0.013(2) 0.015(2)
O15 0.109(3) 0.095(3) 0.156(3) -0.059(2) 0.021(2) 0.0274(19)
C16 0.0400(18) 0.050(2) 0.065(2) -0.0156(18) -0.0043(16) 0.0047(16)
C17 0.064(3) 0.144(4) 0.091(3) -0.026(3) 0.033(2) -0.021(3)
C18 0.098(3) 0.132(4) 0.060(2) -0.037(3) 0.026(2) -0.030(3)
C19 0.050(2) 0.091(3) 0.061(2) 0.010(2) 0.008(2) -0.010(2)
O19 0.0472(17) 0.176(3) 0.0906(19) 0.004(2) 0.0036(15) -0.0294(18)
O20 0.0685(17) 0.147(3) 0.0583(16) 0.0138(17) 0.0176(14) -0.0250(17)
C20 0.089(4) 0.247(7) 0.098(4) 0.065(4) 0.031(3) -0.040(4)
C21 0.118(5) 0.327(10) 0.091(4) 0.046(5) 0.014(4) -0.072(6)

loop_
_atom_type_symbol
_atom_type_description
_atom_type_scat_dispersion_real
_atom_type_scat_dispersion_imag
_atom_type_scat_source
C C 0.0033 0.0016 'International Tables Vol C Tables 4.2.6.8 and 6.1.1.4'
H H 0.0000 0.0000 'International Tables Vol C Tables 4.2.6.8 and 6.1.1.4'
N N 0.0061 0.0033 'International Tables Vol C Tables 4.2.6.8 and 6.1.1.4'
O O 0.0106 0.0060 'International Tables Vol C Tables 4.2.6.8 and 6.1.1.4'
S S 0.1246 0.1234 'International Tables Vol C Tables 4.2.6.8 and 6.1.1.4'

loop_
_geom_angle_atom_site_label_1
_geom_angle_atom_site_label_2
_geom_angle_atom_site_label_3
_geom_angle
_geom_angle_site_symmetry_1
_geom_angle_site_symmetry_3
_geom_angle_publ_flag
C10 N1 C9 124.4(3) . . ?
C10 N1 C2 111.0(3) . . ?
C9 N1 C2 108.7(3) . . ?
N1 C2 C16 105.6(2) . . ?
N1 C2 C3 105.1(3) . . ?
C16 C2 C3 122.6(3) . . ?
N1 C2 S2 101.87(19) . . ?
C16 C2 S2 102.3(2) . . ?
C3 C2 S2 117.1(2) . . ?
C11 S2 C2 79.26(13) . . ?
C4 C3 C17 109.0(3) . . ?
C4 C3 C2 101.0(3) . . ?
C17 C3 C2 111.0(3) . . ?
C4 C3 C18 113.9(3) . . ?
C17 C3 C18 109.1(3) . . ?
C2 C3 C18 112.7(3) . . ?
C9 C4 C5 118.1(5) . . ?
C9 C4 C3 112.1(3) . . ?
C5 C4 C3 129.7(4) . . ?
C6 C5 C4 119.7(5) . . ?
C5 C6 C7 121.0(5) . . ?
C6 C7 C8 121.0(5) . . ?
C9 C8 C7 116.6(4) . . ?
C8 C9 C4 123.5(3) . . ?
C8 C9 N1 127.5(3) . . ?
C4 C9 N1 108.9(3) . . ?
O10 C10 N1 126.7(3) . . ?
O10 C10 C11 126.0(3) . . ?
N1 C10 C11 107.3(3) . . ?
C19 C11 C10 113.8(3) . . ?
C19 C11 C12 117.0(3) . . ?
C10 C11 C12 107.3(2) . . ?
C19 C11 S2 113.2(2) . . ?
C10 C11 S2 100.5(2) . . ?
C12 C11 S2 103.3(2) . . ?
C13 C12 C16 105.3(3) . . ?
C13 C12 C11 110.8(3) . . ?
C16 C12 C11 105.8(2) . . ?
O13 C13 O14 120.3(4) . . ?
O13 C13 C12 130.5(5) . . ?
O14 C13 C12 109.2(4) . . ?
C13 O14 C15 111.9(3) . . ?
O15 C15 O14 120.7(4) . . ?
O15 C15 C16 129.5(5) . . ?
O14 C15 C16 109.9(4) . . ?
C15 C16 C12 103.6(3) . . ?
C15 C16 C2 114.6(3) . . ?
C12 C16 C2 105.5(2) . . ?
O19 C19 O20 126.4(3) . . ?
O19 C19 C11 123.5(3) . . ?
O20 C19 C11 110.0(3) . . ?
C19 O20 C20 117.1(3) . . ?
C21 C20 O20 109.7(5) . . ?

loop_
_geom_bond_atom_site_label_1
_geom_bond_atom_site_label_2
_geom_bond_distance
_geom_bond_site_symmetry_2
_geom_bond_publ_flag
N1 C10 1.374(4) . ?
N1 C9 1.426(4) . ?
N1 C2 1.489(4) . ?
C2 C16 1.545(4) . ?
C2 C3 1.552(4) . ?
C2 S2 1.869(3) . ?
S2 C11 1.844(3) . ?
C3 C4 1.510(6) . ?
C3 C17 1.553(5) . ?
C3 C18 1.553(5) . ?
C4 C9 1.381(5) . ?
C4 C5 1.399(6) . ?
C5 C6 1.362(7) . ?
C6 C7 1.380(8) . ?
C7 C8 1.398(6) . ?
C8 C9 1.375(5) . ?
C10 O10 1.213(4) . ?
C10 C11 1.534(5) . ?
C11 C19 1.516(5) . ?
C11 C12 1.548(4) . ?
C12 C13 1.514(5) . ?
C12 C16 1.535(5) . ?
C13 O13 1.183(5) . ?
C13 O14 1.377(5) . ?
O14 C15 1.388(5) . ?
C15 O15 1.189(5) . ?
C15 C16 1.518(5) . ?
C19 O19 1.192(4) . ?
C19 O20 1.314(4) . ?
O20 C20 1.502(5) . ?
C20 C21 1.312(7) . ?

loop_
_geom_torsion_atom_site_label_1
_geom_torsion_atom_site_label_2
_geom_torsion_atom_site_label_3
_geom_torsion_atom_site_label_4
_geom_torsion
_geom_torsion_site_symmetry_1
_geom_torsion_site_symmetry_2
_geom_torsion_site_symmetry_3
_geom_torsion_site_symmetry_4
_geom_torsion_publ_flag
C10 N1 C2 C16 70.7(3) . . . . ?
C9 N1 C2 C16 -149.1(2) . . . . ?
C10 N1 C2 C3 -158.4(2) . . . . ?
C9 N1 C2 C3 -18.2(3) . . . . ?
C10 N1 C2 S2 -35.8(3) . . . . ?
C9 N1 C2 S2 104.4(2) . . . . ?
N1 C2 S2 C11 51.8(2) . . . . ?
C16 C2 S2 C11 -57.3(2) . . . . ?
C3 C2 S2 C11 165.8(3) . . . . ?
N1 C2 C3 C4 19.8(3) . . . . ?
C16 C2 C3 C4 139.9(3) . . . . ?
S2 C2 C3 C4 -92.4(3) . . . . ?
N1 C2 C3 C17 -95.6(4) . . . . ?
C16 C2 C3 C17 24.5(5) . . . . ?
S2 C2 C3 C17 152.2(3) . . . . ?
N1 C2 C3 C18 141.7(3) . . . . ?
C16 C2 C3 C18 -98.1(4) . . . . ?
S2 C2 C3 C18 29.5(4) . . . . ?
C17 C3 C4 C9 101.0(4) . . . . ?
C2 C3 C4 C9 -15.9(4) . . . . ?
C18 C3 C4 C9 -137.0(3) . . . . ?
C17 C3 C4 C5 -75.2(5) . . . . ?
C2 C3 C4 C5 167.8(4) . . . . ?
C18 C3 C4 C5 46.8(5) . . . . ?
C9 C4 C5 C6 0.3(6) . . . . ?
C3 C4 C5 C6 176.4(4) . . . . ?
C4 C5 C6 C7 -0.7(8) . . . . ?
C5 C6 C7 C8 0.3(8) . . . . ?
C6 C7 C8 C9 0.5(7) . . . . ?
C7 C8 C9 C4 -0.8(6) . . . . ?
C7 C8 C9 N1 177.2(3) . . . . ?
C5 C4 C9 C8 0.5(5) . . . . ?
C3 C4 C9 C8 -176.3(3) . . . . ?
C5 C4 C9 N1 -177.9(3) . . . . ?
C3 C4 C9 N1 5.3(4) . . . . ?
C10 N1 C9 C8 -36.2(5) . . . . ?
C2 N1 C9 C8 -169.8(3) . . . . ?
C10 N1 C9 C4 142.1(3) . . . . ?
C2 N1 C9 C4 8.5(3) . . . . ?
C9 N1 C10 O10 40.3(5) . . . . ?
C2 N1 C10 O10 173.1(3) . . . . ?
C9 N1 C10 C11 -138.4(3) . . . . ?
C2 N1 C10 C11 -5.7(3) . . . . ?
O10 C10 C11 C19 -12.1(4) . . . . ?
N1 C10 C11 C19 166.7(3) . . . . ?
O10 C10 C11 C12 119.0(3) . . . . ?
N1 C10 C11 C12 -62.2(3) . . . . ?
O10 C10 C11 S2 -133.4(3) . . . . ?
N1 C10 C11 S2 45.4(2) . . . . ?
C2 S2 C11 C19 -176.1(3) . . . . ?
C2 S2 C11 C10 -54.4(2) . . . . ?
C2 S2 C11 C12 56.4(2) . . . . ?
C19 C11 C12 C13 -52.5(4) . . . . ?
C10 C11 C12 C13 178.2(3) . . . . ?
S2 C11 C12 C13 72.6(3) . . . . ?
C19 C11 C12 C16 -166.1(3) . . . . ?
C10 C11 C12 C16 64.6(3) . . . . ?
S2 C11 C12 C16 -41.0(3) . . . . ?
C16 C12 C13 O13 176.1(4) . . . . ?
C11 C12 C13 O13 62.2(5) . . . . ?
C16 C12 C13 O14 -3.8(3) . . . . ?
C11 C12 C13 O14 -117.7(3) . . . . ?
O13 C13 O14 C15 -175.2(3) . . . . ?
C12 C13 O14 C15 4.7(4) . . . . ?
C13 O14 C15 O15 176.2(4) . . . . ?
C13 O14 C15 C16 -3.7(4) . . . . ?
O15 C15 C16 C12 -178.7(4) . . . . ?
O14 C15 C16 C12 1.1(4) . . . . ?
O15 C15 C16 C2 -64.4(5) . . . . ?
O14 C15 C16 C2 115.4(3) . . . . ?
C13 C12 C16 C15 1.6(3) . . . . ?
C11 C12 C16 C15 118.9(3) . . . . ?
C13 C12 C16 C2 -119.2(3) . . . . ?
C11 C12 C16 C2 -1.8(3) . . . . ?
N1 C2 C16 C15 -176.4(3) . . . . ?
C3 C2 C16 C15 63.7(4) . . . . ?
S2 C2 C16 C15 -70.2(3) . . . . ?
N1 C2 C16 C12 -63.1(3) . . . . ?
C3 C2 C16 C12 176.9(3) . . . . ?
S2 C2 C16 C12 43.1(2) . . . . ?
C10 C11 C19 O19 -106.5(4) . . . . ?
C12 C11 C19 O19 127.3(4) . . . . ?
S2 C11 C19 O19 7.4(5) . . . . ?
C10 C11 C19 O20 73.3(4) . . . . ?
C12 C11 C19 O20 -52.8(4) . . . . ?
S2 C11 C19 O20 -172.8(3) . . . . ?
O19 C19 O20 C20 1.7(7) . . . . ?
C11 C19 O20 C20 -178.1(4) . . . . ?
C19 O20 C20 C21 -137.3(6) . . . . ?
